data_7227004
loop_
_publ_author_name
'Geng, Yong-Jie'
'Zhang, Ai-Qin'
'Wu, Kun-Xian'
'Xue, Dong-Xu'
'Liu, Zhi-Hong'

_publ_section_title
;
 A unique (3,10)-connected magnesium/nickel-based metal--organic framework
 constructed from an unusual kgd supermolecular building layer via mixed
 linkers and solid solution approach
;
_journal_issue 43
_journal_name_full CrystEngComm
_journal_page_first 8358
_journal_paper_doi 10.1039/C6CE01629D
_journal_volume 18
_journal_year 2016
_chemical_formula_sum 'C56 H36 Mg8 N4 Ni12 O89 P4'
_chemical_formula_weight 3211.77
_chemical_name_systematic
; 
 ? 
;
_space_group_IT_number 64
_symmetry_cell_setting orthorhombic
_symmetry_space_group_name_Hall '-C 2ac 2'
_symmetry_space_group_name_H-M 'C m c e'
_atom_sites_solution_hydrogens geom
_atom_sites_solution_primary direct
_atom_sites_solution_secondary difmap
_audit_creation_method SHELXL-97
_audit_update_record
;
2013-12-17 deposited with the CCDC.
2016-10-03 downloaded from the CCDC.
;
_cell_angle_alpha 90.00
_cell_angle_beta 90.00
_cell_angle_gamma 90.00
_cell_formula_units_Z 2
_cell_length_a 28.0134(7)
_cell_length_b 17.8914(4)
_cell_length_c 12.7629(3)
_cell_measurement_temperature 293(2)
_cell_volume 6396.8(3)
_computing_structure_refinement 'SHELXL-97 (Sheldrick, 2008)'
_computing_structure_solution 'SHELXS-97 (Sheldrick, 2008)'
_diffrn_ambient_temperature 293(2)
_diffrn_measured_fraction_theta_full 0.989
_diffrn_measured_fraction_theta_max 0.989
_diffrn_radiation_monochromator graphite
_diffrn_radiation_source 'fine-focus sealed tube'
_diffrn_radiation_type MoK\a
_diffrn_radiation_wavelength 0.71073
_diffrn_reflns_av_R_equivalents 0.0196
_diffrn_reflns_av_sigmaI/netI 0.0178
_diffrn_reflns_limit_h_max 33
_diffrn_reflns_limit_h_min -33
_diffrn_reflns_limit_k_max 21
_diffrn_reflns_limit_k_min -20
_diffrn_reflns_limit_l_max 15
_diffrn_reflns_limit_l_min -13
_diffrn_reflns_number 9716
_diffrn_reflns_theta_full 25.00
_diffrn_reflns_theta_max 25.00
_diffrn_reflns_theta_min 2.93
_exptl_absorpt_coefficient_mu 1.921
_exptl_absorpt_correction_T_max 0.794
_exptl_absorpt_correction_T_min 0.750
_exptl_crystal_density_diffrn 1.667
_exptl_crystal_density_method 'not measured'
_exptl_crystal_F_000 3208
_exptl_crystal_size_max 0.15
_exptl_crystal_size_mid 0.13
_exptl_crystal_size_min 0.12
_refine_diff_density_max 1.479
_refine_diff_density_min -1.910
_refine_diff_density_rms 0.224
_refine_ls_extinction_method none
_refine_ls_goodness_of_fit_ref 1.095
_refine_ls_hydrogen_treatment mixed
_refine_ls_matrix_type full
_refine_ls_number_parameters 222
_refine_ls_number_reflns 2851
_refine_ls_number_restraints 18
_refine_ls_restrained_S_all 1.095
_refine_ls_R_factor_all 0.0821
_refine_ls_R_factor_gt 0.0778
_refine_ls_shift/su_max 0.000
_refine_ls_shift/su_mean 0.000
_refine_ls_structure_factor_coef Fsqd
_refine_ls_weighting_details 'calc w=1/[\s^2^(Fo^2^)+(0.0100P)^2^+396.0000P] where P=(Fo^2^+2Fc^2^)/3'
_refine_ls_weighting_scheme calc
_refine_ls_wR_factor_gt 0.1886
_refine_ls_wR_factor_ref 0.1899
_reflns_number_gt 2604
_reflns_number_total 2851
_reflns_threshold_expression >2sigma(I)
_cod_data_source_file c6ce01629d2.cif
_cod_data_source_block a
_cod_depositor_comments
;
The following automatic conversions were performed:

'_symmetry_cell_setting' value 'Orthorhombic' changed to
'orthorhombic' according to
/usr/data/users/saulius/crontab/automatic-downloads/current/RSC/lib/dictionaries/cif_core.dic
dictionary named 'cif_core.dic' version 2.4.2 from 2011-04-26.

Automatic conversion script
Id: cif_fix_values 4268 2015-11-12 08:31:59Z antanas 
;
_cod_original_sg_symbol_H-M 'Cmca '
_cod_database_code 7227004

loop_
_symmetry_equiv_pos_as_xyz
'x, y, z'
'-x, -y+1/2, z+1/2'
'-x, y+1/2, -z+1/2'
'x, -y, -z'
'x+1/2, y+1/2, z'
'-x+1/2, -y+1, z+1/2'
'-x+1/2, y+1, -z+1/2'
'x+1/2, -y+1/2, -z'
'-x, -y, -z'
'x, y-1/2, -z-1/2'
'x, -y-1/2, z-1/2'
'-x, y, z'
'-x+1/2, -y+1/2, -z'
'x+1/2, y, -z-1/2'
'x+1/2, -y, z-1/2'
'-x+1/2, y+1/2, z'

loop_
_atom_site_label
_atom_site_type_symbol
_atom_site_fract_x
_atom_site_fract_y
_atom_site_fract_z
_atom_site_U_iso_or_equiv
_atom_site_adp_type
_atom_site_occupancy
_atom_site_symmetry_multiplicity
_atom_site_calc_flag
_atom_site_refinement_flags
P1 P 1.0000 0.08695(13) 0.56898(19) 0.0029(5) Uani 1 2 d S
N1 N 1.0000 0.2828(5) 0.2013(7) 0.0085(17) Uani 1 2 d S
C1 C 0.9561(3) 0.3027(4) 0.2605(6) 0.0153(16) Uani 1 1 d .
H1A H 0.9309 0.3148 0.2113 0.018 Uiso 1 1 calc R
H1B H 0.9623 0.3470 0.3023 0.018 Uiso 1 1 calc R
C2 C 0.9391(3) 0.2401(4) 0.3323(6) 0.0139(16) Uani 1 1 d .
C3 C 1.0000 0.1869(5) 0.5921(8) 0.007(2) Uani 1 2 d S
H3A H 1.0278 0.2073 0.5569 0.009 Uiso 0.50 1 calc PR
H3B H 0.9722 0.2073 0.5569 0.009 Uiso 0.50 1 calc PR
C4 C 0.7833(4) 0.0000 0.5000 0.013(2) Uani 1 2 d S
C5 C 0.7300(4) 0.0000 0.5000 0.012(2) Uani 1 2 d S
C6 C 0.7047(3) 0.0123(4) 0.5929(6) 0.0121(16) Uani 1 1 d .
H6 H 0.7211 0.0225 0.6547 0.015 Uiso 1 1 calc R
C7 C 0.8719(3) 0.0125(4) 0.8049(5) 0.0107(15) Uani 1 1 d U
C8 C 0.8446(3) 0.0095(4) 0.9072(5) 0.0108(15) Uani 1 1 d .
C9 C 0.8688(4) 0.0000 1.0000 0.012(2) Uani 1 2 d S
H9 H 0.9020 0.0000 1.0000 0.014 Uiso 1 2 calc SR
Mg1 Mg 0.94600(7) 0.05775(11) 0.33951(15) 0.0330(5) Uani 0.50 1 d P
Ni1 Ni 0.94600(7) 0.05775(11) 0.33951(15) 0.0330(5) Uani 0.50 1 d P
Mg2 Mg 0.87712(6) 0.05914(10) 0.58191(13) 0.0228(4) Uani 0.50 1 d PU
Ni2 Ni 0.87712(6) 0.05914(10) 0.58191(13) 0.0228(4) Uani 0.50 1 d P
Ni3 Ni 1.0000 0.16508(7) 0.18850(10) 0.0098(3) Uani 1 2 d S
O1W O 1.0529(2) 0.1445(4) 0.0759(5) 0.0276(15) Uani 1 1 d .
O1 O 1.0000 0.0583(4) 0.2362(5) 0.0046(13) Uani 1 2 d S
O2 O 0.94741(19) 0.1736(3) 0.3004(4) 0.0118(11) Uani 1 1 d .
O2W O 0.8729(2) 0.1755(3) 0.5708(5) 0.0206(13) Uani 1 1 d .
O3W O 0.8106(11) 0.1918(14) 0.802(2) 0.039(7) Uani 0.25 1 d PU
O3 O 0.9169(2) 0.2565(3) 0.4133(4) 0.0243(14) Uani 1 1 d .
O4W O 0.8082(8) 0.1417(13) 0.3139(17) 0.085(7) Uani 0.50 1 d P
O4 O 1.0000 0.0816(4) 0.4496(5) 0.0041(13) Uani 1 2 d S
O5W O 1.0000 1.0000 0.0000 0.079(16) Uani 0.50 4 d SP
O5 O 0.88711(17) 0.0553(3) 0.4251(4) 0.0067(10) Uani 1 1 d .
O6 O 0.95425(16) 0.0551(3) 0.6166(4) 0.0060(10) Uani 1 1 d .
O7 O 0.80366(18) 0.0472(3) 0.5582(4) 0.0164(12) Uani 1 1 d .
O8 O 0.90468(18) -0.0344(3) 0.7932(4) 0.0162(12) Uani 1 1 d .
O9 O 0.86018(19) 0.0620(3) 0.7388(4) 0.0149(12) Uani 1 1 d .
O6W O 0.7481(14) 0.185(2) 0.962(3) 0.059(9) Uiso 0.25 1 d P

loop_
_atom_site_aniso_label
_atom_site_aniso_U_11
_atom_site_aniso_U_22
_atom_site_aniso_U_33
_atom_site_aniso_U_23
_atom_site_aniso_U_13
_atom_site_aniso_U_12
P1 0.0032(11) 0.0033(11) 0.0022(11) -0.0003(9) 0.000 0.000
N1 0.008(4) 0.012(4) 0.006(4) 0.005(3) 0.000 0.000
C1 0.023(4) 0.009(3) 0.014(4) 0.003(3) 0.010(3) 0.004(3)
C2 0.014(4) 0.016(4) 0.012(4) 0.007(3) -0.001(3) 0.000(3)
C3 0.012(5) 0.005(5) 0.005(5) 0.000(4) 0.000 0.000
C4 0.005(5) 0.026(6) 0.008(5) 0.005(5) 0.000 0.000
C5 0.006(5) 0.023(6) 0.008(5) 0.001(4) 0.000 0.000
C6 0.008(3) 0.023(4) 0.005(4) -0.001(3) -0.001(3) -0.002(3)
C7 0.008(3) 0.021(4) 0.002(3) 0.001(3) 0.001(3) -0.002(3)
C8 0.006(3) 0.021(4) 0.005(4) -0.001(3) 0.003(3) 0.001(3)
C9 0.007(5) 0.019(6) 0.009(5) 0.000(4) 0.000 0.000
Mg1 0.0296(10) 0.0363(11) 0.0332(10) 0.0024(8) 0.0003(8) -0.0006(8)
Ni1 0.0296(10) 0.0363(11) 0.0332(10) 0.0024(8) 0.0003(8) -0.0006(8)
Mg2 0.0223(9) 0.0266(9) 0.0194(8) 0.0001(7) 0.0003(7) 0.0009(7)
Ni2 0.0223(9) 0.0266(9) 0.0194(8) 0.0001(7) 0.0003(7) 0.0009(7)
Ni3 0.0122(7) 0.0084(7) 0.0088(7) 0.0036(5) 0.000 0.000
O1W 0.027(3) 0.037(4) 0.019(3) 0.012(3) 0.010(3) 0.011(3)
O1 0.004(3) 0.008(3) 0.001(3) 0.001(3) 0.000 0.000
O2 0.015(3) 0.006(2) 0.015(3) 0.004(2) 0.003(2) 0.003(2)
O2W 0.028(3) 0.012(3) 0.022(3) 0.001(2) 0.003(3) 0.001(2)
O3W 0.047(10) 0.016(9) 0.055(11) 0.002(8) 0.021(8) 0.017(8)
O3 0.037(3) 0.018(3) 0.017(3) 0.004(2) 0.015(3) 0.005(3)
O4W 0.074(14) 0.097(16) 0.083(15) 0.035(13) 0.005(12) 0.049(13)
O4 0.004(3) 0.007(3) 0.001(3) -0.001(3) 0.000 0.000
O5W 0.012(13) 0.09(3) 0.13(4) -0.11(3) 0.000 0.000
O5 0.007(2) 0.010(2) 0.003(2) 0.0022(19) 0.0037(19) 0.002(2)
O6 0.005(2) 0.006(2) 0.007(2) 0.0024(19) 0.0020(19) -0.0001(19)
O7 0.006(3) 0.027(3) 0.016(3) -0.007(2) -0.001(2) 0.000(2)
O8 0.011(3) 0.031(3) 0.007(2) 0.004(2) 0.006(2) 0.010(2)
O9 0.018(3) 0.022(3) 0.005(2) 0.001(2) 0.003(2) 0.002(2)

loop_
_atom_type_symbol
_atom_type_description
_atom_type_scat_dispersion_real
_atom_type_scat_dispersion_imag
_atom_type_scat_source
C C 0.0033 0.0016 'International Tables Vol C Tables 4.2.6.8 and 6.1.1.4'
H H 0.0000 0.0000 'International Tables Vol C Tables 4.2.6.8 and 6.1.1.4'
N N 0.0061 0.0033 'International Tables Vol C Tables 4.2.6.8 and 6.1.1.4'
O O 0.0106 0.0060 'International Tables Vol C Tables 4.2.6.8 and 6.1.1.4'
Mg Mg 0.0486 0.0363 'International Tables Vol C Tables 4.2.6.8 and 6.1.1.4'
P P 0.1023 0.0942 'International Tables Vol C Tables 4.2.6.8 and 6.1.1.4'
Ni Ni 0.3393 1.1124 'International Tables Vol C Tables 4.2.6.8 and 6.1.1.4'

loop_
_geom_angle_atom_site_label_1
_geom_angle_atom_site_label_2
_geom_angle_atom_site_label_3
_geom_angle
_geom_angle_site_symmetry_1
_geom_angle_site_symmetry_3
O4 P1 O6 111.9(2) . 12_755
O4 P1 O6 111.9(2) . .
O6 P1 O6 114.0(4) 12_755 .
O4 P1 C3 102.9(4) . .
O6 P1 C3 107.6(2) 12_755 .
O6 P1 C3 107.6(2) . .
C1 N1 C1 111.7(9) 12_755 .
C1 N1 C3 112.8(5) 12_755 2_754
C1 N1 C3 112.8(5) . 2_754
C1 N1 Ni3 106.1(5) 12_755 .
C1 N1 Ni3 106.1(5) . .
C3 N1 Ni3 106.8(6) 2_754 .
N1 C1 C2 112.8(6) . .
O3 C2 O2 125.1(7) . .
O3 C2 C1 118.9(7) . .
O2 C2 C1 115.9(6) . .
N1 C3 P1 120.6(7) 2_755 .
O7 C4 O7 126.1(10) . 4_556
O7 C4 C5 117.0(5) . .
O7 C4 C5 117.0(5) 4_556 .
C6 C5 C6 119.1(9) 4_556 .
C6 C5 C4 120.5(5) 4_556 .
C6 C5 C4 120.5(5) . .
C8 C6 C5 120.0(7) 7_646 .
O8 C7 O9 125.4(6) . .
O8 C7 C8 116.6(6) . .
O9 C7 C8 118.0(6) . .
C9 C8 C6 119.9(7) . 7_646
C9 C8 C7 119.8(6) . .
C6 C8 C7 120.2(6) 7_646 .
C8 C9 C8 120.9(9) . 4_557
O5 Mg1 O1 172.4(2) . .
O5 Mg1 O8 88.9(2) . 4_556
O1 Mg1 O8 83.5(2) . 4_556
O5 Mg1 O4 103.6(2) . .
O1 Mg1 O4 84.0(2) . .
O8 Mg1 O4 167.5(2) 4_556 .
O5 Mg1 O6 85.6(2) . 4_556
O1 Mg1 O6 95.6(2) . 4_556
O8 Mg1 O6 94.9(2) 4_556 4_556
O4 Mg1 O6 86.5(2) . 4_556
O5 Mg1 O2 99.5(2) . .
O1 Mg1 O2 80.1(2) . .
O8 Mg1 O2 90.8(2) 4_556 .
O4 Mg1 O2 86.9(2) . .
O6 Mg1 O2 172.4(2) 4_556 .
O5 Mg1 Ni2 42.97(15) . 4_556
O1 Mg1 Ni2 134.7(2) . 4_556
O8 Mg1 Ni2 77.14(16) 4_556 4_556
O4 Mg1 Ni2 112.21(18) . 4_556
O6 Mg1 Ni2 46.99(14) 4_556 4_556
O2 Mg1 Ni2 139.77(17) . 4_556
O5 Mg1 Mg2 42.97(15) . 4_556
O1 Mg1 Mg2 134.7(2) . 4_556
O8 Mg1 Mg2 77.14(16) 4_556 4_556
O4 Mg1 Mg2 112.21(18) . 4_556
O6 Mg1 Mg2 46.99(14) 4_556 4_556
O2 Mg1 Mg2 139.77(17) . 4_556
Ni2 Mg1 Mg2 0.00(7) 4_556 4_556
O5 Mg1 Mg1 146.47(15) . 12_755
O1 Mg1 Mg1 41.08(15) . 12_755
O8 Mg1 Mg1 123.56(16) 4_556 12_755
O4 Mg1 Mg1 44.15(14) . 12_755
O6 Mg1 Mg1 83.71(14) 4_556 12_755
O2 Mg1 Mg1 88.94(15) . 12_755
Ni2 Mg1 Mg1 129.76(5) 4_556 12_755
Mg2 Mg1 Mg1 129.76(5) 4_556 12_755
O5 Mg1 Ni1 146.47(15) . 12_755
O1 Mg1 Ni1 41.08(15) . 12_755
O8 Mg1 Ni1 123.56(16) 4_556 12_755
O4 Mg1 Ni1 44.15(14) . 12_755
O6 Mg1 Ni1 83.71(14) 4_556 12_755
O2 Mg1 Ni1 88.94(15) . 12_755
Ni2 Mg1 Ni1 129.76(5) 4_556 12_755
Mg2 Mg1 Ni1 129.76(5) 4_556 12_755
Mg1 Mg1 Ni1 0.00(10) 12_755 12_755
O5 Mg1 Ni3 139.49(16) . .
O1 Mg1 Ni3 39.09(19) . .
O8 Mg1 Ni3 83.72(16) 4_556 .
O4 Mg1 Ni3 86.49(17) . .
O6 Mg1 Ni3 134.60(15) 4_556 .
O2 Mg1 Ni3 41.10(14) . .
Ni2 Mg1 Ni3 160.77(8) 4_556 .
Mg2 Mg1 Ni3 160.77(8) 4_556 .
Mg1 Mg1 Ni3 60.92(4) 12_755 .
Ni1 Mg1 Ni3 60.92(4) 12_755 .
O5 Mg1 Mg2 24.59(14) . .
O1 Mg1 Mg2 163.02(16) . .
O8 Mg1 Mg2 113.29(16) 4_556 .
O4 Mg1 Mg2 79.22(14) . .
O6 Mg1 Mg2 80.74(14) 4_556 .
O2 Mg1 Mg2 101.63(15) . .
Ni2 Mg1 Mg2 51.99(6) 4_556 .
Mg2 Mg1 Mg2 51.99(6) 4_556 .
Mg1 Mg1 Mg2 121.95(4) 12_755 .
Ni1 Mg1 Mg2 121.95(4) 12_755 .
Ni3 Mg1 Mg2 141.10(7) . .
O5 Mg2 O9 174.6(2) . .
O5 Mg2 O5 84.6(2) . 4_556
O9 Mg2 O5 95.6(2) . 4_556
O5 Mg2 O2W 88.5(2) . .
O9 Mg2 O2W 91.6(2) . .
O5 Mg2 O2W 172.2(2) 4_556 .
O5 Mg2 O7 89.4(2) . .
O9 Mg2 O7 85.2(2) . .
O5 Mg2 O7 91.5(2) 4_556 .
O2W Mg2 O7 92.1(2) . .
O5 Mg2 O6 93.55(19) . .
O9 Mg2 O6 91.8(2) . .
O5 Mg2 O6 81.04(19) 4_556 .
O2W Mg2 O6 95.8(2) . .
O7 Mg2 O6 171.6(2) . .
O5 Mg2 Ni2 43.98(14) . 4_556
O9 Mg2 Ni2 134.52(18) . 4_556
O5 Mg2 Ni2 42.73(13) 4_556 4_556
O2W Mg2 Ni2 131.38(19) . 4_556
O7 Mg2 Ni2 79.93(16) . 4_556
O6 Mg2 Ni2 96.77(13) . 4_556
O5 Mg2 Mg2 43.98(14) . 4_556
O9 Mg2 Mg2 134.52(18) . 4_556
O5 Mg2 Mg2 42.73(13) 4_556 4_556
O2W Mg2 Mg2 131.38(19) . 4_556
O7 Mg2 Mg2 79.93(16) . 4_556
O6 Mg2 Mg2 96.77(13) . 4_556
Ni2 Mg2 Mg2 0.00(8) 4_556 4_556
O5 Mg2 Mg1 102.54(15) . 4_556
O9 Mg2 Mg1 80.86(16) . 4_556
O5 Mg2 Mg1 40.69(14) 4_556 4_556
O2W Mg2 Mg1 138.55(19) . 4_556
O7 Mg2 Mg1 127.34(18) . 4_556
O6 Mg2 Mg1 44.33(13) . 4_556
Ni2 Mg2 Mg1 74.96(7) 4_556 4_556
Mg2 Mg2 Mg1 74.96(7) 4_556 4_556
O5 Mg2 Ni1 102.54(15) . 4_556
O9 Mg2 Ni1 80.86(16) . 4_556
O5 Mg2 Ni1 40.69(14) 4_556 4_556
O2W Mg2 Ni1 138.55(19) . 4_556
O7 Mg2 Ni1 127.34(18) . 4_556
O6 Mg2 Ni1 44.33(13) . 4_556
Ni2 Mg2 Ni1 74.96(7) 4_556 4_556
Mg2 Mg2 Ni1 74.96(7) 4_556 4_556
Mg1 Mg2 Ni1 0.00(9) 4_556 4_556
O5 Mg2 Mg1 24.04(14) . .
O9 Mg2 Mg1 161.36(17) . .
O5 Mg2 Mg1 83.39(14) 4_556 .
O2W Mg2 Mg1 88.83(17) . .
O7 Mg2 Mg1 113.40(16) . .
O6 Mg2 Mg1 69.62(13) . .
Ni2 Mg2 Mg1 53.04(5) 4_556 .
Mg2 Mg2 Mg1 53.04(5) 4_556 .
Mg1 Mg2 Mg1 86.50(7) 4_556 .
Ni1 Mg2 Mg1 86.50(7) 4_556 .
O1 Ni3 O2 81.93(19) . 12_755
O1 Ni3 O2 81.93(19) . .
O2 Ni3 O2 91.4(3) 12_755 .
O1 Ni3 O1W 92.3(2) . 12_755
O2 Ni3 O1W 174.1(2) 12_755 12_755
O2 Ni3 O1W 89.0(2) . 12_755
O1 Ni3 O1W 92.3(2) . .
O2 Ni3 O1W 89.0(2) 12_755 .
O2 Ni3 O1W 174.1(2) . .
O1W Ni3 O1W 90.0(4) 12_755 .
O1 Ni3 N1 157.9(3) . .
O2 Ni3 N1 82.7(2) 12_755 .
O2 Ni3 N1 82.7(2) . .
O1W Ni3 N1 103.2(2) 12_755 .
O1W Ni3 N1 103.2(2) . .
O1 Ni3 Mg1 39.13(13) . .
O2 Ni3 Mg1 87.92(15) 12_755 .
O2 Ni3 Mg1 42.93(14) . .
O1W Ni3 Mg1 88.40(17) 12_755 .
O1W Ni3 Mg1 131.24(19) . .
N1 Ni3 Mg1 124.55(19) . .
O1 Ni3 Mg1 39.13(13) . 12_755
O2 Ni3 Mg1 42.93(14) 12_755 12_755
O2 Ni3 Mg1 87.92(15) . 12_755
O1W Ni3 Mg1 131.24(19) 12_755 12_755
O1W Ni3 Mg1 88.40(17) . 12_755
N1 Ni3 Mg1 124.55(19) . 12_755
Mg1 Ni3 Mg1 58.15(7) . 12_755
Ni3 O1 Ni1 101.8(2) . 12_755
Ni3 O1 Mg1 101.8(2) . 12_755
Ni1 O1 Mg1 0.00(15) 12_755 12_755
Ni3 O1 Mg1 101.8(2) . .
Ni1 O1 Mg1 97.8(3) 12_755 .
Mg1 O1 Mg1 97.8(3) 12_755 .
C2 O2 Ni3 114.8(5) . .
C2 O2 Mg1 145.8(5) . .
Ni3 O2 Mg1 96.0(2) . .
P1 O4 Mg1 132.66(16) . .
P1 O4 Ni1 132.66(16) . 12_755
Mg1 O4 Ni1 91.7(3) . 12_755
P1 O4 Mg1 132.66(16) . 12_755
Mg1 O4 Mg1 91.7(3) . 12_755
Ni1 O4 Mg1 0.00(15) 12_755 12_755
Mg1 O5 Mg2 131.4(3) . .
Mg1 O5 Ni2 96.3(2) . 4_556
Mg2 O5 Ni2 93.3(2) . 4_556
Mg1 O5 Mg2 96.3(2) . 4_556
Mg2 O5 Mg2 93.3(2) . 4_556
Ni2 O5 Mg2 0.00(9) 4_556 4_556
P1 O6 Ni1 123.7(3) . 4_556
P1 O6 Mg1 123.7(3) . 4_556
Ni1 O6 Mg1 0.00(11) 4_556 4_556
P1 O6 Mg2 136.8(3) . .
Ni1 O6 Mg2 88.68(19) 4_556 .
Mg1 O6 Mg2 88.68(19) 4_556 .
C4 O7 Mg2 126.9(5) . .
C7 O8 Ni1 129.4(5) . 4_556
C7 O8 Mg1 129.4(5) . 4_556
Ni1 O8 Mg1 0.00(15) 4_556 4_556
C7 O9 Mg2 124.8(5) . .

loop_
_geom_bond_atom_site_label_1
_geom_bond_atom_site_label_2
_geom_bond_distance
_geom_bond_site_symmetry_2
P1 O4 1.527(7) .
P1 O6 1.528(5) 12_755
P1 O6 1.528(5) .
P1 C3 1.813(10) .
N1 C1 1.488(9) 12_755
N1 C1 1.488(9) .
N1 C3 1.496(12) 2_754
N1 Ni3 2.113(9) .
C1 C2 1.523(10) .
C2 O3 1.241(10) .
C2 O2 1.280(9) .
C3 N1 1.496(12) 2_755
C4 O7 1.261(7) .
C4 O7 1.261(7) 4_556
C4 C5 1.491(14) .
C5 C6 1.399(9) 4_556
C5 C6 1.399(9) .
C6 C8 1.381(10) 7_646
C7 O8 1.254(9) .
C7 O9 1.266(9) .
C7 C8 1.514(9) .
C8 C9 1.376(9) .
C8 C6 1.381(10) 7_646
C9 C8 1.376(9) 4_557
Mg1 O5 1.979(5) .
Mg1 O1 2.007(5) .
Mg1 O8 2.094(5) 4_556
Mg1 O4 2.108(5) .
Mg1 O6 2.109(5) 4_556
Mg1 O2 2.132(5) .
Mg1 Ni2 3.017(3) 4_556
Mg1 Mg2 3.017(3) 4_556
Mg1 Mg1 3.026(4) 12_755
Mg1 Ni1 3.026(4) 12_755
Mg1 Ni3 3.113(2) .
Mg1 Mg2 3.646(3) .
Mg2 O5 2.022(5) .
Mg2 O9 2.058(5) .
Mg2 O5 2.069(5) 4_556
Mg2 O2W 2.090(6) .
Mg2 O7 2.091(5) .
Mg2 O6 2.207(5) .
Mg2 Ni2 2.975(3) 4_556
Mg2 Mg2 2.975(3) 4_556
Mg2 Mg1 3.017(3) 4_556
Mg2 Ni1 3.017(3) 4_556
Ni3 O1 2.005(7) .
Ni3 O2 2.058(5) 12_755
Ni3 O2 2.058(5) .
Ni3 O1W 2.097(6) 12_755
Ni3 O1W 2.097(6) .
Ni3 Mg1 3.113(2) 12_755
O1 Ni1 2.007(5) 12_755
O1 Mg1 2.007(5) 12_755
O4 Ni1 2.108(5) 12_755
O4 Mg1 2.108(5) 12_755
O5 Ni2 2.069(5) 4_556
O5 Mg2 2.069(5) 4_556
O6 Ni1 2.109(5) 4_556
O6 Mg1 2.109(5) 4_556
O8 Ni1 2.094(5) 4_556
O8 Mg1 2.094(5) 4_556
